data_7226957
loop_
_publ_author_name
'Stock, Rafaela I.'
'de Melo, Carlos E. A.'
'Schramm, Adriana D. S.'
'Nicoleti, Celso R.'
'Bortoluzzi, Adailton J.'
'Heying, Renata da S'
'Machado, Vanderlei G.'
'Rezende, Marcos C.'

_publ_section_title
;
 Structure-behavior study of a family of &quot;hybrid cyanine&quot; dyes
 which exhibit inverted solvatochromism.
;
_journal_issue 47
_journal_name_full 'Physical chemistry chemical physics : PCCP'
_journal_page_first 32256
_journal_page_last 32265
_journal_paper_doi 10.1039/c6cp06708e
_journal_volume 18
_journal_year 2016
_chemical_formula_moiety 'C15 H14 N2 O3, H2 O'
_chemical_formula_sum 'C15 H16 N2 O4'
_chemical_formula_weight 288.30
_chemical_name_systematic '(E)--4--(4--Nitrophenylmethylenimino)--2,6--dimethylphenol '
_space_group_crystal_system monoclinic
_space_group_IT_number 14
_space_group_name_Hall '-P 2yn'
_space_group_name_H-M_alt 'P 1 21/n 1'
_symmetry_space_group_name_Hall '-P 2yn'
_symmetry_space_group_name_H-M 'P 1 21/n 1'
_atom_sites_solution_hydrogens mixed
_audit_creation_method SHELXL-2014/6
_audit_update_record
;
2016-09-16 deposited with the CCDC.
2016-10-28 downloaded from the CCDC.
;
_cell_angle_alpha 90
_cell_angle_beta 96.9410(10)
_cell_angle_gamma 90
_cell_formula_units_Z 4
_cell_length_a 8.7540(2)
_cell_length_b 13.5346(3)
_cell_length_c 11.9125(3)
_cell_measurement_reflns_used 4956
_cell_measurement_temperature 200(2)
_cell_measurement_theta_max 0.24
_cell_measurement_theta_min 0.24
_cell_volume 1401.07(6)
_computing_cell_refinement 'Bruker SAINT'
_computing_data_collection 'Bruker APEX2'
_computing_data_reduction 'Bruker SAINT'
_computing_molecular_graphics 'PLATON (Spek, 2009)'
_computing_publication_material 'SHELXL-2013 (Sheldrick, 2013)'
_computing_structure_refinement 'SHELXL-2016/4 (Sheldrick, 2016)'
_computing_structure_solution 'SHELXT 2014/4 (Sheldrick, 2014)'
_diffrn_ambient_temperature 200(2)
_diffrn_measured_fraction_theta_full 1.000
_diffrn_measured_fraction_theta_max 1.000
_diffrn_measurement_device_type 'Bruker APEX-II'
_diffrn_measurement_method '\f and \w scans'
_diffrn_radiation_type MoK\a
_diffrn_radiation_wavelength 0.71073
_diffrn_reflns_av_R_equivalents 0.0165
_diffrn_reflns_av_unetI/netI 0.0145
_diffrn_reflns_Laue_measured_fraction_full 1.000
_diffrn_reflns_Laue_measured_fraction_max 1.000
_diffrn_reflns_limit_h_max 10
_diffrn_reflns_limit_h_min -10
_diffrn_reflns_limit_k_max 16
_diffrn_reflns_limit_k_min -15
_diffrn_reflns_limit_l_max 14
_diffrn_reflns_limit_l_min -11
_diffrn_reflns_number 10748
_diffrn_reflns_point_group_measured_fraction_full 1.000
_diffrn_reflns_point_group_measured_fraction_max 1.000
_diffrn_reflns_theta_full 25.242
_diffrn_reflns_theta_max 25.993
_diffrn_reflns_theta_min 2.287
_diffrn_source 'fine-focus sealed tube'
_exptl_absorpt_coefficient_mu 0.100
_exptl_absorpt_correction_T_max 0.9763
_exptl_absorpt_correction_T_min 0.9648
_exptl_absorpt_correction_type multi-scan
_exptl_absorpt_process_details
;
Bruker APEX2, SAINT and SADABS, version 2011.8-0; Bruker AXS Inc., 
Madison, Wisconsin, USA
;
_exptl_crystal_colour orange
_exptl_crystal_density_diffrn 1.367
_exptl_crystal_description block
_exptl_crystal_F_000 608
_exptl_crystal_recrystallization_method 'Re-crystallisation from solvent: Ethanol'
_exptl_crystal_size_max 0.360
_exptl_crystal_size_mid 0.240
_exptl_crystal_size_min 0.240
_refine_diff_density_max 0.232
_refine_diff_density_min -0.400
_refine_diff_density_rms 0.044
_refine_ls_extinction_method none
_refine_ls_goodness_of_fit_ref 1.064
_refine_ls_hydrogen_treatment constr
_refine_ls_matrix_type full
_refine_ls_number_parameters 192
_refine_ls_number_reflns 2755
_refine_ls_number_restraints 0
_refine_ls_restrained_S_all 1.064
_refine_ls_R_factor_all 0.0480
_refine_ls_R_factor_gt 0.0398
_refine_ls_shift/su_max 0.000
_refine_ls_shift/su_mean 0.000
_refine_ls_structure_factor_coef Fsqd
_refine_ls_weighting_details 'w=1/[\s^2^(Fo^2^)+(0.0622P)^2^+0.4165P] where P=(Fo^2^+2Fc^2^)/3'
_refine_ls_weighting_scheme calc
_refine_ls_wR_factor_gt 0.1108
_refine_ls_wR_factor_ref 0.1191
_reflns_Friedel_coverage 0.000
_reflns_number_gt 2303
_reflns_number_total 2755
_reflns_threshold_expression 'I > 2\s(I)'
_cod_data_source_file c6cp06708e2.cif
_cod_data_source_block 2c
_cod_depositor_comments 'Adding full bibliography for 7226957--7226961.cif.'
_cod_database_code 7226957
_shelx_space_group_comment
;
The symmetry employed for this shelxl refinement is uniquely defined
by the following loop, which should always be used as a source of
symmetry information in preference to the above space-group names.
They are only intended as comments.
;
_shelx_estimated_absorpt_t_min 0.965
_shelx_estimated_absorpt_t_max 0.976
_shelxl_version_number 2014/6

loop_
_space_group_symop_operation_xyz
'x, y, z'
'-x+1/2, y+1/2, -z+1/2'
'-x, -y, -z'
'x-1/2, -y-1/2, z-1/2'

loop_
_atom_site_label
_atom_site_type_symbol
_atom_site_fract_x
_atom_site_fract_y
_atom_site_fract_z
_atom_site_U_iso_or_equiv
_atom_site_adp_type
_atom_site_occupancy
_atom_site_site_symmetry_order
_atom_site_calc_flag
_atom_site_refinement_flags_posn
_atom_site_refinement_flags_adp
C1 C 0.45741(15) 0.63491(10) 0.33390(10) 0.0262(3) Uani 1 1 d . .
C2 C 0.56652(15) 0.62381(10) 0.25847(11) 0.0296(3) Uani 1 1 d . .
H2 H 0.5977 0.5595 0.2389 0.036 Uiso 1 1 calc R U
C3 C 0.62923(16) 0.70541(10) 0.21231(12) 0.0309(3) Uani 1 1 d . .
H3 H 0.7032 0.6982 0.1607 0.037 Uiso 1 1 calc R U
C4 C 0.58192(15) 0.79832(10) 0.24293(11) 0.0281(3) Uani 1 1 d . .
C5 C 0.47489(15) 0.81199(10) 0.31725(12) 0.0302(3) Uani 1 1 d . .
H5 H 0.4439 0.8765 0.3361 0.036 Uiso 1 1 calc R U
C6 C 0.41364(15) 0.72950(10) 0.36373(11) 0.0299(3) Uani 1 1 d . .
H6 H 0.3412 0.7373 0.4164 0.036 Uiso 1 1 calc R U
C7 C 0.39006(15) 0.54861(10) 0.38440(11) 0.0277(3) Uani 1 1 d . .
H7 H 0.3449 0.5564 0.4525 0.033 Uiso 1 1 calc R U
C9 C 0.32787(15) 0.38029(9) 0.38919(10) 0.0247(3) Uani 1 1 d . .
C10 C 0.21386(15) 0.38429(9) 0.46116(10) 0.0260(3) Uani 1 1 d . .
H10 H 0.1751 0.4466 0.4812 0.031 Uiso 1 1 calc R U
C11 C 0.15609(14) 0.29845(10) 0.50400(10) 0.0260(3) Uani 1 1 d . .
C12 C 0.21545(15) 0.20720(9) 0.47427(10) 0.0251(3) Uani 1 1 d . .
C13 C 0.33302(15) 0.20143(9) 0.40505(10) 0.0261(3) Uani 1 1 d . .
C14 C 0.38521(15) 0.28886(10) 0.36213(10) 0.0269(3) Uani 1 1 d . .
H14 H 0.4625 0.2860 0.3127 0.032 Uiso 1 1 calc R U
C15 C 0.03259(17) 0.30298(11) 0.58110(13) 0.0366(3) Uani 1 1 d . .
H15A H 0.0083 0.3722 0.5954 0.055 Uiso 1 1 calc R U
H15B H 0.0688 0.2703 0.6528 0.055 Uiso 1 1 calc R U
H15C H -0.0599 0.2694 0.5453 0.055 Uiso 1 1 calc R U
C16 C 0.40232(18) 0.10392(11) 0.37814(13) 0.0369(3) Uani 1 1 d . .
H16A H 0.3303 0.0680 0.3233 0.055 Uiso 1 1 calc R U
H16B H 0.4231 0.0648 0.4475 0.055 Uiso 1 1 calc R U
H16C H 0.4987 0.1154 0.3460 0.055 Uiso 1 1 calc R U
N1 N 0.64852(14) 0.88560(9) 0.19435(11) 0.0383(3) Uani 1 1 d . .
N8 N 0.39104(12) 0.46359(8) 0.33869(9) 0.0278(3) Uani 1 1 d . .
O1 O 0.74621(16) 0.87270(9) 0.13065(12) 0.0602(4) Uani 1 1 d . .
O2 O 0.60364(16) 0.96700(8) 0.21863(13) 0.0604(4) Uani 1 1 d . .
O3 O 0.16112(12) 0.12094(7) 0.51532(8) 0.0346(3) Uani 1 1 d . .
H3O H 0.0645 0.1269 0.5473 0.041 Uiso 1 1 d R U
O1W O 0.88690(15) 0.06929(9) 0.59468(10) 0.0555(4) Uani 1 1 d . .
H1WA H 0.8970 0.0609 0.6733 0.083 Uiso 1 1 d R U
H1WB H 0.8698 0.0171 0.5682 0.083 Uiso 1 1 d R U

loop_
_atom_site_aniso_label
_atom_site_aniso_U_11
_atom_site_aniso_U_22
_atom_site_aniso_U_33
_atom_site_aniso_U_23
_atom_site_aniso_U_13
_atom_site_aniso_U_12
C1 0.0262(6) 0.0266(7) 0.0253(6) 0.0030(5) 0.0003(5) -0.0027(5)
C2 0.0304(7) 0.0243(7) 0.0345(7) 0.0029(5) 0.0058(5) 0.0025(5)
C3 0.0287(7) 0.0313(7) 0.0337(7) 0.0054(5) 0.0078(5) 0.0003(5)
C4 0.0267(6) 0.0249(7) 0.0316(7) 0.0077(5) -0.0005(5) -0.0042(5)
C5 0.0315(7) 0.0237(7) 0.0350(7) -0.0017(5) 0.0018(5) -0.0002(5)
C6 0.0298(7) 0.0299(7) 0.0305(7) -0.0023(5) 0.0062(5) -0.0026(5)
C7 0.0295(6) 0.0288(7) 0.0250(6) 0.0026(5) 0.0048(5) -0.0035(5)
C9 0.0283(6) 0.0247(7) 0.0210(6) 0.0025(5) 0.0028(5) -0.0038(5)
C10 0.0288(6) 0.0228(6) 0.0264(6) -0.0021(5) 0.0037(5) -0.0014(5)
C11 0.0266(6) 0.0281(7) 0.0235(6) -0.0023(5) 0.0040(5) -0.0055(5)
C12 0.0285(6) 0.0242(7) 0.0224(6) 0.0015(5) 0.0017(5) -0.0062(5)
C13 0.0288(6) 0.0252(7) 0.0242(6) -0.0007(5) 0.0032(5) -0.0012(5)
C14 0.0289(7) 0.0291(7) 0.0236(6) -0.0003(5) 0.0070(5) -0.0030(5)
C15 0.0395(8) 0.0323(7) 0.0415(8) -0.0056(6) 0.0188(6) -0.0070(6)
C16 0.0413(8) 0.0274(7) 0.0443(8) 0.0002(6) 0.0146(6) 0.0009(6)
N1 0.0360(7) 0.0317(7) 0.0473(7) 0.0109(5) 0.0052(6) -0.0051(5)
N8 0.0308(6) 0.0257(6) 0.0274(5) 0.0048(4) 0.0058(4) -0.0030(4)
O1 0.0615(8) 0.0474(7) 0.0785(9) 0.0167(6) 0.0366(7) -0.0071(6)
O2 0.0701(8) 0.0240(6) 0.0912(10) 0.0096(6) 0.0263(7) -0.0020(6)
O3 0.0423(6) 0.0267(5) 0.0368(5) 0.0036(4) 0.0135(4) -0.0088(4)
O1W 0.0774(9) 0.0506(7) 0.0425(6) 0.0020(5) 0.0239(6) 0.0092(6)

loop_
_atom_type_symbol
_atom_type_description
_atom_type_scat_dispersion_real
_atom_type_scat_dispersion_imag
_atom_type_scat_source
C C 0.0033 0.0016 'International Tables Vol C Tables 4.2.6.8 and 6.1.1.4'
H H 0.0000 0.0000 'International Tables Vol C Tables 4.2.6.8 and 6.1.1.4'
N N 0.0061 0.0033 'International Tables Vol C Tables 4.2.6.8 and 6.1.1.4'
O O 0.0106 0.0060 'International Tables Vol C Tables 4.2.6.8 and 6.1.1.4'

loop_
_geom_angle_atom_site_label_1
_geom_angle_atom_site_label_2
_geom_angle_atom_site_label_3
_geom_angle
C6 C1 C2 119.55(12)
C6 C1 C7 119.28(12)
C2 C1 C7 121.15(12)
C3 C2 C1 120.48(12)
C3 C2 H2 119.8
C1 C2 H2 119.8
C2 C3 C4 118.44(12)
C2 C3 H3 120.8
C4 C3 H3 120.8
C5 C4 C3 122.62(12)
C5 C4 N1 118.63(12)
C3 C4 N1 118.75(12)
C4 C5 C6 118.41(12)
C4 C5 H5 120.8
C6 C5 H5 120.8
C5 C6 C1 120.48(12)
C5 C6 H6 119.8
C1 C6 H6 119.8
N8 C7 C1 121.29(12)
N8 C7 H7 119.4
C1 C7 H7 119.4
C14 C9 C10 118.92(11)
C14 C9 N8 116.03(11)
C10 C9 N8 125.04(11)
C11 C10 C9 120.90(12)
C11 C10 H10 119.6
C9 C10 H10 119.6
C10 C11 C12 118.79(11)
C10 C11 C15 120.77(12)
C12 C11 C15 120.44(12)
O3 C12 C13 118.33(11)
O3 C12 C11 120.28(11)
C13 C12 C11 121.37(11)
C14 C13 C12 117.94(11)
C14 C13 C16 120.71(12)
C12 C13 C16 121.35(11)
C9 C14 C13 122.02(12)
C9 C14 H14 119.0
C13 C14 H14 119.0
C11 C15 H15A 109.5
C11 C15 H15B 109.5
H15A C15 H15B 109.5
C11 C15 H15C 109.5
H15A C15 H15C 109.5
H15B C15 H15C 109.5
C13 C16 H16A 109.5
C13 C16 H16B 109.5
H16A C16 H16B 109.5
C13 C16 H16C 109.5
H16A C16 H16C 109.5
H16B C16 H16C 109.5
O2 N1 O1 123.18(13)
O2 N1 C4 118.71(13)
O1 N1 C4 118.11(12)
C7 N8 C9 120.85(11)
C12 O3 H3O 115.1
H1WA O1W H1WB 106.5

loop_
_geom_bond_atom_site_label_1
_geom_bond_atom_site_label_2
_geom_bond_distance
C1 C6 1.3946(19)
C1 C2 1.3962(19)
C1 C7 1.4696(18)
C2 C3 1.3772(19)
C2 H2 0.9500
C3 C4 1.3865(19)
C3 H3 0.9500
C4 C5 1.377(2)
C4 N1 1.4669(17)
C5 C6 1.3829(19)
C5 H5 0.9500
C6 H6 0.9500
C7 N8 1.2735(17)
C7 H7 0.9500
C9 C14 1.3879(18)
C9 C10 1.3931(18)
C9 N8 1.4210(16)
C10 C11 1.3886(18)
C10 H10 0.9500
C11 C12 1.4019(18)
C11 C15 1.5020(18)
C12 O3 1.3728(15)
C12 C13 1.3966(18)
C13 C14 1.3881(18)
C13 C16 1.5032(18)
C14 H14 0.9500
C15 H15A 0.9800
C15 H15B 0.9800
C15 H15C 0.9800
C16 H16A 0.9800
C16 H16B 0.9800
C16 H16C 0.9800
N1 O2 1.2163(17)
N1 O1 1.2225(18)
O3 H3O 0.9721
O1W H1WA 0.9370
O1W H1WB 0.7804

loop_
_geom_hbond_atom_site_label_D
_geom_hbond_atom_site_label_H
_geom_hbond_atom_site_label_A
_geom_hbond_distance_DH
_geom_hbond_distance_HA
_geom_hbond_distance_DA
_geom_hbond_angle_DHA
_geom_hbond_site_symmetry_A
O3 H3O O1W 0.97 1.89 2.7737(16) 150.5 1_455
O1W H1WA N8 0.94 2.00 2.9365(15) 172.7 4_666
O1W H1WB O3 0.78 2.12 2.8966(16) 174.3 3_656

loop_
_geom_torsion_atom_site_label_1
_geom_torsion_atom_site_label_2
_geom_torsion_atom_site_label_3
_geom_torsion_atom_site_label_4
_geom_torsion
C6 C1 C2 C3 -0.9(2)
C7 C1 C2 C3 -179.64(12)
C1 C2 C3 C4 0.3(2)
C2 C3 C4 C5 -0.1(2)
C2 C3 C4 N1 179.83(12)
C3 C4 C5 C6 0.6(2)
N1 C4 C5 C6 -179.33(11)
C4 C5 C6 C1 -1.28(19)
C2 C1 C6 C5 1.5(2)
C7 C1 C6 C5 -179.82(12)
C6 C1 C7 N8 160.05(13)
C2 C1 C7 N8 -21.24(19)
C14 C9 C10 C11 -1.06(19)
N8 C9 C10 C11 178.16(11)
C9 C10 C11 C12 0.50(18)
C9 C10 C11 C15 -179.68(12)
C10 C11 C12 O3 179.87(11)
C15 C11 C12 O3 0.06(19)
C10 C11 C12 C13 1.47(19)
C15 C11 C12 C13 -178.35(12)
O3 C12 C13 C14 178.77(11)
C11 C12 C13 C14 -2.79(19)
O3 C12 C13 C16 -1.67(18)
C11 C12 C13 C16 176.76(12)
C10 C9 C14 C13 -0.35(19)
N8 C9 C14 C13 -179.63(11)
C12 C13 C14 C9 2.24(19)
C16 C13 C14 C9 -177.33(12)
C5 C4 N1 O2 -2.2(2)
C3 C4 N1 O2 177.85(13)
C5 C4 N1 O1 178.23(13)
C3 C4 N1 O1 -1.7(2)
C1 C7 N8 C9 178.95(11)
C14 C9 N8 C7 -155.36(12)
C10 C9 N8 C7 25.40(19)
